data_1566052
loop_
_publ_author_name
'Geng, Shuo'
'Ren, Ning'
'Zhang, Ying-Ying'
'Tang, Kun'
'Zhang, Jian-Jun'

_publ_section_title
;
 Studies on preparation, crystal structure, thermal properties and
 fluorescence properties of rare earth complexes composed of
 2-chloro-4-fluorobenzoic acid and 2,2':6&#x2032;,2&#x2033;-terpyridine
;
_journal_name_full 'Journal of Solid State Chemistry'
_journal_page_first 122633
_journal_paper_doi 10.1016/j.jssc.2021.122633
_journal_volume 305
_journal_year 2022
_chemical_formula_sum 'C36 H22 Cl3 Eu F3 N3 O7'
_chemical_formula_weight 923.88
_space_group_IT_number 2
_space_group_name_Hall '-P 1'
_space_group_name_H-M_alt 'P -1'
_symmetry_cell_setting triclinic
_symmetry_space_group_name_H-M 'P -1'
_atom_sites_solution_hydrogens geom
_atom_sites_solution_primary direct
_atom_sites_solution_secondary difmap
_audit_creation_method SHELXL-97
_cell_angle_alpha 76.979(2)
_cell_angle_beta 89.351(3)
_cell_angle_gamma 68.0600(10)
_cell_formula_units_Z 2
_cell_length_a 11.0096(11)
_cell_length_b 13.9555(12)
_cell_length_c 14.0144(13)
_cell_measurement_reflns_used 3241
_cell_measurement_temperature 298(2)
_cell_measurement_theta_max 26.854
_cell_measurement_theta_min 2.454
_cell_volume 1939.6(3)
_computing_cell_refinement 'Bruker SMART'
_computing_data_collection 'Bruker SMART'
_computing_data_reduction 'Bruker SHELXTL'
_computing_molecular_graphics 'Bruker SHELXTL'
_computing_publication_material 'Bruker SHELXTL'
_computing_structure_refinement 'SHELXL-97 (Sheldrick, 1997)'
_computing_structure_solution 'SHELXS-97 (Sheldrick, 1990)'
_diffrn_ambient_temperature 298(2)
_diffrn_measured_fraction_theta_full 0.980
_diffrn_measured_fraction_theta_max 0.980
_diffrn_measurement_device_type 'CCD area detector'
_diffrn_measurement_method 'phi and omega scans'
_diffrn_radiation_monochromator graphite
_diffrn_radiation_source 'fine-focus sealed tube'
_diffrn_radiation_type MoK\a
_diffrn_radiation_wavelength 0.71073
_diffrn_reflns_av_R_equivalents 0.0000
_diffrn_reflns_av_sigmaI/netI 0.0955
_diffrn_reflns_limit_h_max 13
_diffrn_reflns_limit_h_min -13
_diffrn_reflns_limit_k_max 16
_diffrn_reflns_limit_k_min -16
_diffrn_reflns_limit_l_max 16
_diffrn_reflns_limit_l_min -16
_diffrn_reflns_number 6695
_diffrn_reflns_theta_full 25.02
_diffrn_reflns_theta_max 25.02
_diffrn_reflns_theta_min 2.00
_exptl_absorpt_coefficient_mu 1.887
_exptl_absorpt_correction_T_max 0.9115
_exptl_absorpt_correction_T_min 0.6816
_exptl_absorpt_correction_type multi-scan
_exptl_absorpt_process_details sadabs
_exptl_crystal_colour red
_exptl_crystal_density_diffrn 1.582
_exptl_crystal_density_method 'not measured'
_exptl_crystal_description snowflake
_exptl_crystal_F_000 912
_exptl_crystal_size_max 0.22
_exptl_crystal_size_mid 0.06
_exptl_crystal_size_min 0.05
_platon_squeeze_details
;
;
_refine_diff_density_max 3.614
_refine_diff_density_min -2.721
_refine_diff_density_rms 0.243
_refine_ls_extinction_method none
_refine_ls_goodness_of_fit_ref 1.097
_refine_ls_hydrogen_treatment mixed
_refine_ls_matrix_type full
_refine_ls_number_parameters 479
_refine_ls_number_reflns 6695
_refine_ls_number_restraints 0
_refine_ls_restrained_S_all 1.097
_refine_ls_R_factor_all 0.1126
_refine_ls_R_factor_gt 0.0977
_refine_ls_shift/su_max 0.000
_refine_ls_shift/su_mean 0.000
_refine_ls_structure_factor_coef Fsqd
_refine_ls_weighting_details 'calc w=1/[\s^2^(Fo^2^)+(0.1789P)^2^+0.8028P] where P=(Fo^2^+2Fc^2^)/3'
_refine_ls_weighting_scheme calc
_refine_ls_wR_factor_gt 0.2537
_refine_ls_wR_factor_ref 0.2692
_reflns_number_gt 5338
_reflns_number_total 6695
_reflns_threshold_expression >2sigma(I)
_cod_data_source_file JSSC-2022-305-122633.cif
_cod_data_source_block 201119e
_cod_depositor_comments
;
The following automatic conversions were performed:

data item '_symmetry_cell_setting' value 'Triclinic' was changed to
'triclinic' in accordance with the built-in table derived from the
CIF Core dictionary named 'cif_core.dic' version 2.4.5 last updated
on 2014-11-21.

Automatic conversion script
Id: cif_fix_values 8738 2021-04-28 16:35:53Z antanas 
;
_cod_original_sg_symbol_H-M P-1
_cod_database_code 1566052

loop_
_symmetry_equiv_pos_as_xyz
'x, y, z'
'-x, -y, -z'

loop_
_atom_site_label
_atom_site_type_symbol
_atom_site_fract_x
_atom_site_fract_y
_atom_site_fract_z
_atom_site_U_iso_or_equiv
_atom_site_adp_type
_atom_site_occupancy
_atom_site_symmetry_multiplicity
_atom_site_calc_flag
_atom_site_refinement_flags
_atom_site_disorder_assembly
_atom_site_disorder_group
Eu1 Eu 0.11785(6) 0.28412(4) 0.44128(4) 0.0383(3) Uani 1 1 d . . .
Cl1 Cl 0.1536(6) 0.1352(6) 0.1408(4) 0.110(2) Uani 1 1 d . . .
Cl2 Cl 0.2138(4) 0.1287(6) 0.8063(3) 0.1052(19) Uani 1 1 d . . .
Cl3 Cl 0.5356(5) 0.4743(4) 0.3644(4) 0.0954(15) Uani 1 1 d . . .
F1 F 0.5410(14) 0.1380(13) -0.0535(10) 0.126(5) Uani 1 1 d . . .
F2 F -0.1754(12) 0.1257(10) 0.9968(8) 0.111(4) Uani 1 1 d . . .
F3 F 0.3672(15) 0.5814(12) 0.0028(9) 0.129(5) Uani 1 1 d . . .
N1 N -0.0017(10) 0.1940(8) 0.3606(8) 0.043(2) Uani 1 1 d . . .
N2 N 0.2174(9) 0.0747(8) 0.4872(7) 0.041(2) Uani 1 1 d . . .
N3 N 0.3239(11) 0.1915(8) 0.5632(8) 0.050(3) Uani 1 1 d . . .
O1 O 0.3069(9) 0.2214(7) 0.3426(6) 0.053(2) Uani 1 1 d . . .
O2 O 0.1229(10) 0.3264(8) 0.2506(7) 0.057(2) Uani 1 1 d . . .
O3 O -0.0170(10) 0.2194(8) 0.5615(6) 0.056(2) Uani 1 1 d . . .
O4 O 0.0672(11) 0.3196(9) 0.6167(7) 0.064(3) Uani 1 1 d . . .
O5 O 0.1860(9) 0.4237(8) 0.4198(7) 0.056(2) Uani 1 1 d . . .
O6 O 0.2668(11) 0.5383(9) 0.4558(8) 0.070(3) Uani 1 1 d . . .
O7 O -0.0904(10) 0.4310(10) 0.4038(8) 0.085(4) Uani 1 1 d . . .
H7A H -0.1387 0.4314 0.4509 0.102 Uiso 1 1 d R . .
H7B H -0.0720 0.4864 0.3905 0.102 Uiso 1 1 d R . .
C1 C 0.2427(11) 0.2635(10) 0.2598(9) 0.041(3) Uani 1 1 d . . .
C2 C 0.3131(14) 0.2371(12) 0.1692(10) 0.052(3) Uani 1 1 d . . .
C3 C 0.2861(16) 0.1760(16) 0.1140(12) 0.073(5) Uani 1 1 d . . .
C4 C 0.3613(19) 0.1409(17) 0.0401(12) 0.083(5) Uani 1 1 d . . .
H4 H 0.3422 0.0976 0.0059 0.099 Uiso 1 1 calc R . .
C5 C 0.4653(18) 0.1719(18) 0.0187(14) 0.084(6) Uani 1 1 d . . .
C6 C 0.4989(18) 0.2280(15) 0.0725(14) 0.081(5) Uani 1 1 d . . .
H6 H 0.5703 0.2473 0.0569 0.097 Uiso 1 1 calc R . .
C7 C 0.4284(14) 0.2576(12) 0.1509(11) 0.056(4) Uani 1 1 d . . .
H7 H 0.4571 0.2907 0.1913 0.067 Uiso 1 1 calc R . .
C8 C 0.0020(12) 0.2575(10) 0.6293(10) 0.047(3) Uani 1 1 d . . .
C9 C -0.0402(12) 0.2231(12) 0.7304(9) 0.049(3) Uani 1 1 d . . .
C10 C 0.0457(15) 0.1664(13) 0.8132(11) 0.064(4) Uani 1 1 d . . .
C11 C 0.001(2) 0.1340(18) 0.9037(12) 0.089(6) Uani 1 1 d . . .
H11 H 0.0577 0.0985 0.9599 0.107 Uiso 1 1 calc R . .
C12 C -0.1317(16) 0.1569(13) 0.9058(11) 0.063(4) Uani 1 1 d . . .
C13 C -0.2191(15) 0.2085(12) 0.8252(10) 0.057(3) Uani 1 1 d . . .
H13 H -0.3083 0.2229 0.8298 0.068 Uiso 1 1 calc R . .
C14 C -0.1716(13) 0.2386(11) 0.7368(11) 0.053(3) Uani 1 1 d . . .
H14 H -0.2289 0.2701 0.6804 0.063 Uiso 1 1 calc R . .
C15 C 0.2479(14) 0.4852(12) 0.3953(10) 0.058(4) Uani 1 1 d . . .
C16 C 0.2861(14) 0.5047(12) 0.2926(13) 0.062(4) Uani 1 1 d . . .
C17 C 0.4113(19) 0.5043(14) 0.2698(15) 0.084(5) Uani 1 1 d . . .
C18 C 0.440(2) 0.5288(13) 0.1714(15) 0.086(6) Uani 1 1 d . . .
H18 H 0.5229 0.5284 0.1563 0.103 Uiso 1 1 calc R . .
C19 C 0.344(2) 0.5534(16) 0.0978(13) 0.081(5) Uani 1 1 d . . .
C20 C 0.220(2) 0.5564(16) 0.1178(15) 0.087(6) Uani 1 1 d . . .
H20 H 0.1540 0.5787 0.0675 0.104 Uiso 1 1 calc R . .
C21 C 0.1951(18) 0.5249(15) 0.2168(13) 0.075(5) Uani 1 1 d . . .
H21 H 0.1158 0.5177 0.2309 0.090 Uiso 1 1 calc R . .
C22 C -0.1081(14) 0.2534(13) 0.2951(11) 0.058(4) Uani 1 1 d . . .
H22 H -0.1377 0.3270 0.2850 0.069 Uiso 1 1 calc R . .
C23 C -0.1736(18) 0.2150(14) 0.2442(13) 0.074(5) Uani 1 1 d . . .
H23 H -0.2448 0.2598 0.1996 0.089 Uiso 1 1 calc R . .
C24 C -0.1302(17) 0.1042(16) 0.2612(13) 0.079(5) Uani 1 1 d . . .
H24 H -0.1730 0.0743 0.2271 0.094 Uiso 1 1 calc R . .
C25 C -0.0213(15) 0.0365(14) 0.3299(13) 0.068(4) Uani 1 1 d . . .
H25 H 0.0076 -0.0371 0.3423 0.082 Uiso 1 1 calc R . .
C26 C 0.0403(13) 0.0856(11) 0.3779(9) 0.048(3) Uani 1 1 d . . .
C27 C 0.1576(13) 0.0233(10) 0.4439(9) 0.047(3) Uani 1 1 d . . .
C28 C 0.2144(15) -0.0905(10) 0.4724(11) 0.054(3) Uani 1 1 d . . .
H28 H 0.1711 -0.1281 0.4501 0.065 Uiso 1 1 calc R . .
C29 C 0.3244(15) -0.1446(11) 0.5282(12) 0.061(4) Uani 1 1 d . . .
H29 H 0.3626 -0.2183 0.5392 0.073 Uiso 1 1 calc R . .
C30 C 0.3831(15) -0.0899(11) 0.5708(11) 0.059(4) Uani 1 1 d . . .
H30 H 0.4590 -0.1263 0.6130 0.070 Uiso 1 1 calc R . .
C31 C 0.3254(12) 0.0201(10) 0.5486(9) 0.043(3) Uani 1 1 d . . .
C32 C 0.3824(12) 0.0851(10) 0.5926(9) 0.044(3) Uani 1 1 d . . .
C33 C 0.4925(15) 0.0356(11) 0.6614(10) 0.060(4) Uani 1 1 d . . .
H33 H 0.5342 -0.0381 0.6802 0.072 Uiso 1 1 calc R . .
C34 C 0.5370(16) 0.1024(14) 0.7006(12) 0.074(5) Uani 1 1 d . . .
H34 H 0.6089 0.0724 0.7469 0.088 Uiso 1 1 calc R . .
C35 C 0.4773(16) 0.2087(13) 0.6722(11) 0.066(4) Uani 1 1 d . . .
H35 H 0.5063 0.2525 0.6989 0.079 Uiso 1 1 calc R . .
C36 C 0.3731(14) 0.2511(12) 0.6032(11) 0.057(4) Uani 1 1 d . . .
H36 H 0.3335 0.3247 0.5824 0.068 Uiso 1 1 calc R . .

loop_
_atom_site_aniso_label
_atom_site_aniso_U_11
_atom_site_aniso_U_22
_atom_site_aniso_U_33
_atom_site_aniso_U_23
_atom_site_aniso_U_13
_atom_site_aniso_U_12
Eu1 0.0391(4) 0.0376(4) 0.0379(4) -0.0106(3) 0.0060(2) -0.0135(3)
Cl1 0.113(4) 0.195(6) 0.093(3) -0.085(4) 0.043(3) -0.109(4)
Cl2 0.054(2) 0.177(6) 0.066(3) -0.013(3) -0.003(2) -0.033(3)
Cl3 0.062(3) 0.102(4) 0.117(4) -0.019(3) 0.011(3) -0.030(3)
F1 0.143(11) 0.170(13) 0.103(9) -0.080(9) 0.079(9) -0.078(10)
F2 0.106(8) 0.134(10) 0.070(6) 0.004(6) 0.043(6) -0.038(8)
F3 0.159(13) 0.158(12) 0.081(8) -0.025(8) 0.053(8) -0.076(11)
N1 0.042(5) 0.049(6) 0.045(6) -0.012(5) 0.008(4) -0.025(5)
N2 0.037(5) 0.045(5) 0.047(5) -0.018(5) 0.012(4) -0.019(5)
N3 0.051(6) 0.046(6) 0.050(6) -0.012(5) -0.004(5) -0.014(5)
O1 0.048(5) 0.061(6) 0.035(4) -0.014(4) 0.009(4) -0.003(4)
O2 0.064(6) 0.058(6) 0.046(5) -0.010(4) -0.002(4) -0.021(5)
O3 0.074(6) 0.077(6) 0.040(5) -0.025(5) 0.014(4) -0.049(6)
O4 0.068(6) 0.083(7) 0.057(6) -0.028(5) 0.010(5) -0.039(6)
O5 0.060(6) 0.062(6) 0.061(6) -0.023(5) 0.016(5) -0.033(5)
O6 0.069(7) 0.081(7) 0.081(7) -0.042(6) 0.012(6) -0.040(6)
O7 0.060(6) 0.099(9) 0.060(6) -0.002(6) 0.025(5) 0.000(6)
C1 0.037(6) 0.049(7) 0.039(6) -0.016(5) 0.004(5) -0.017(6)
C2 0.054(8) 0.068(9) 0.041(7) -0.016(6) 0.011(6) -0.029(7)
C3 0.067(9) 0.126(15) 0.059(9) -0.056(10) 0.034(8) -0.056(10)
C4 0.088(13) 0.121(16) 0.047(9) -0.037(10) 0.018(8) -0.040(12)
C5 0.074(11) 0.130(17) 0.071(11) -0.057(12) 0.038(9) -0.047(12)
C6 0.077(11) 0.095(13) 0.091(13) -0.039(11) 0.050(10) -0.049(10)
C7 0.063(9) 0.074(9) 0.059(8) -0.023(7) 0.018(7) -0.055(8)
C8 0.043(7) 0.052(7) 0.046(7) -0.012(6) 0.007(6) -0.018(6)
C9 0.032(6) 0.076(9) 0.046(7) -0.019(6) 0.011(5) -0.024(6)
C10 0.061(9) 0.085(11) 0.052(8) -0.015(7) 0.014(7) -0.035(8)
C11 0.113(15) 0.132(17) 0.040(8) -0.023(10) 0.011(9) -0.064(14)
C12 0.070(10) 0.074(10) 0.048(8) -0.002(7) 0.020(7) -0.039(8)
C13 0.058(8) 0.064(9) 0.052(8) -0.020(7) 0.021(7) -0.025(7)
C14 0.047(7) 0.051(8) 0.056(8) -0.017(6) 0.010(6) -0.012(6)
C15 0.046(7) 0.052(8) 0.055(8) -0.002(6) 0.006(6) 0.000(7)
C16 0.053(8) 0.056(8) 0.087(11) -0.018(8) 0.033(8) -0.031(7)
C17 0.082(12) 0.072(11) 0.087(12) -0.025(10) 0.030(10) -0.013(9)
C18 0.101(14) 0.063(10) 0.095(14) -0.010(9) 0.063(12) -0.039(10)
C19 0.110(15) 0.078(12) 0.063(10) -0.014(9) 0.022(11) -0.047(12)
C20 0.110(15) 0.089(13) 0.083(13) -0.035(11) 0.031(12) -0.054(12)
C21 0.076(11) 0.093(13) 0.068(10) -0.019(9) 0.016(9) -0.047(10)
C22 0.051(8) 0.069(9) 0.057(8) -0.002(7) -0.004(7) -0.034(7)
C23 0.082(12) 0.067(10) 0.070(10) -0.015(8) -0.011(9) -0.024(9)
C24 0.068(10) 0.108(14) 0.079(11) -0.032(10) -0.008(9) -0.049(11)
C25 0.058(9) 0.076(10) 0.086(11) -0.036(9) 0.016(8) -0.032(8)
C26 0.051(7) 0.054(7) 0.040(6) -0.020(6) 0.010(6) -0.017(6)
C27 0.057(8) 0.044(7) 0.042(6) -0.018(5) 0.019(6) -0.017(6)
C28 0.068(9) 0.035(6) 0.063(8) -0.016(6) 0.020(7) -0.021(7)
C29 0.056(8) 0.034(6) 0.082(10) -0.004(7) 0.003(8) -0.012(7)
C30 0.064(9) 0.049(8) 0.056(8) -0.014(6) 0.002(7) -0.013(7)
C31 0.049(7) 0.045(6) 0.040(6) -0.019(5) 0.016(6) -0.017(6)
C32 0.043(7) 0.046(7) 0.036(6) -0.009(5) -0.001(5) -0.011(6)
C33 0.065(9) 0.046(7) 0.051(8) -0.012(6) -0.006(7) -0.002(7)
C34 0.057(9) 0.085(12) 0.064(10) -0.014(9) -0.028(8) -0.011(9)
C35 0.071(10) 0.073(10) 0.058(9) -0.019(8) -0.012(8) -0.030(9)
C36 0.062(9) 0.055(8) 0.065(9) -0.029(7) -0.003(7) -0.027(7)

loop_
_atom_type_symbol
_atom_type_description
_atom_type_scat_dispersion_real
_atom_type_scat_dispersion_imag
_atom_type_scat_source
C C 0.0033 0.0016 'International Tables Vol C Tables 4.2.6.8 and 6.1.1.4'
H H 0.0000 0.0000 'International Tables Vol C Tables 4.2.6.8 and 6.1.1.4'
N N 0.0061 0.0033 'International Tables Vol C Tables 4.2.6.8 and 6.1.1.4'
O O 0.0106 0.0060 'International Tables Vol C Tables 4.2.6.8 and 6.1.1.4'
F F 0.0171 0.0103 'International Tables Vol C Tables 4.2.6.8 and 6.1.1.4'
Cl Cl 0.1484 0.1585 'International Tables Vol C Tables 4.2.6.8 and 6.1.1.4'
Eu Eu -0.1578 3.6682 'International Tables Vol C Tables 4.2.6.8 and 6.1.1.4'

loop_
_geom_angle_atom_site_label_1
_geom_angle_atom_site_label_2
_geom_angle_atom_site_label_3
_geom_angle
_geom_angle_site_symmetry_1
_geom_angle_site_symmetry_3
O5 Eu1 O7 79.8(4) . .
O5 Eu1 O3 133.3(3) . .
O7 Eu1 O3 78.8(4) . .
O5 Eu1 O1 80.1(3) . .
O7 Eu1 O1 132.4(3) . .
O3 Eu1 O1 142.1(3) . .
O5 Eu1 N1 145.5(3) . .
O7 Eu1 N1 82.8(4) . .
O3 Eu1 N1 70.8(3) . .
O1 Eu1 N1 90.1(3) . .
O5 Eu1 N3 82.2(4) . .
O7 Eu1 N3 144.2(4) . .
O3 Eu1 N3 91.8(3) . .
O1 Eu1 N3 73.5(3) . .
N1 Eu1 N3 126.7(3) . .
O5 Eu1 O2 80.7(3) . .
O7 Eu1 O2 82.8(3) . .
O3 Eu1 O2 136.1(3) . .
O1 Eu1 O2 51.6(3) . .
N1 Eu1 O2 67.6(3) . .
N3 Eu1 O2 124.3(3) . .
O5 Eu1 O4 84.2(3) . .
O7 Eu1 O4 79.3(4) . .
O3 Eu1 O4 51.2(3) . .
O1 Eu1 O4 140.2(3) . .
N1 Eu1 O4 121.5(3) . .
N3 Eu1 O4 68.3(3) . .
O2 Eu1 O4 158.4(3) . .
O5 Eu1 N2 139.6(3) . .
O7 Eu1 N2 140.5(4) . .
O3 Eu1 N2 71.0(3) . .
O1 Eu1 N2 71.2(3) . .
N1 Eu1 N2 63.8(3) . .
N3 Eu1 N2 63.0(3) . .
O2 Eu1 N2 101.7(3) . .
O4 Eu1 N2 99.9(3) . .
O5 Eu1 H7B 62.5 . .
O7 Eu1 H7B 17.4 . .
O3 Eu1 H7B 92.7 . .
O1 Eu1 H7B 122.7 . .
N1 Eu1 H7B 97.2 . .
N3 Eu1 H7B 134.5 . .
O2 Eu1 H7B 79.4 . .
O4 Eu1 H7B 79.9 . .
N2 Eu1 H7B 157.9 . .
C22 N1 C26 117.5(12) . .
C22 N1 Eu1 120.3(9) . .
C26 N1 Eu1 122.1(8) . .
C31 N2 C27 120.9(10) . .
C31 N2 Eu1 121.1(8) . .
C27 N2 Eu1 118.0(8) . .
C32 N3 C36 118.0(12) . .
C32 N3 Eu1 122.2(8) . .
C36 N3 Eu1 119.7(9) . .
C1 O1 Eu1 96.2(7) . .
C1 O2 Eu1 89.8(7) . .
C8 O3 Eu1 98.3(8) . .
C8 O4 Eu1 89.5(7) . .
C15 O5 Eu1 164.2(9) . .
Eu1 O7 H7A 112.1 . .
Eu1 O7 H7B 105.2 . .
H7A O7 H7B 111.6 . .
O1 C1 O2 122.0(11) . .
O1 C1 C2 118.1(11) . .
O2 C1 C2 119.9(11) . .
C3 C2 C7 116.5(12) . .
C3 C2 C1 123.6(12) . .
C7 C2 C1 118.6(12) . .
C4 C3 C2 123.3(15) . .
C4 C3 Cl1 117.3(14) . .
C2 C3 Cl1 119.4(10) . .
C5 C4 C3 117.8(17) . .
C5 C4 H4 121.1 . .
C3 C4 H4 121.1 . .
C6 C5 F1 119.6(16) . .
C6 C5 C4 121.3(15) . .
F1 C5 C4 118.9(17) . .
C5 C6 C7 120.8(15) . .
C5 C6 H6 119.6 . .
C7 C6 H6 119.6 . .
C6 C7 C2 119.7(14) . .
C6 C7 H7 120.1 . .
C2 C7 H7 120.1 . .
O3 C8 O4 120.7(12) . .
O3 C8 C9 119.6(12) . .
O4 C8 C9 119.5(12) . .
C14 C9 C10 118.2(12) . .
C14 C9 C8 117.0(12) . .
C10 C9 C8 124.3(11) . .
C9 C10 C11 121.4(15) . .
C9 C10 Cl2 120.7(10) . .
C11 C10 Cl2 117.9(14) . .
C12 C11 C10 117.0(17) . .
C12 C11 H11 121.5 . .
C10 C11 H11 121.5 . .
C13 C12 C11 123.6(14) . .
C13 C12 F2 120.1(14) . .
C11 C12 F2 116.3(15) . .
C12 C13 C14 118.1(14) . .
C12 C13 H13 121.0 . .
C14 C13 H13 121.0 . .
C13 C14 C9 121.4(14) . .
C13 C14 H14 119.3 . .
C9 C14 H14 119.3 . .
O5 C15 O6 121.0(13) . .
O5 C15 C16 118.5(14) . .
O6 C15 C16 120.2(14) . .
C21 C16 C17 118.6(16) . .
C21 C16 C15 118.7(13) . .
C17 C16 C15 122.7(17) . .
C16 C17 C18 121(2) . .
C16 C17 Cl3 121.0(14) . .
C18 C17 Cl3 118.5(16) . .
C19 C18 C17 118.9(17) . .
C19 C18 H18 120.6 . .
C17 C18 H18 120.6 . .
F3 C19 C18 120.3(18) . .
F3 C19 C20 118(2) . .
C18 C19 C20 121.9(17) . .
C19 C20 C21 118(2) . .
C19 C20 H20 120.8 . .
C21 C20 H20 120.8 . .
C16 C21 C20 121.2(17) . .
C16 C21 H21 119.4 . .
C20 C21 H21 119.4 . .
C23 C22 N1 125.5(15) . .
C23 C22 H22 117.2 . .
N1 C22 H22 117.2 . .
C22 C23 C24 117.0(16) . .
C22 C23 H23 121.5 . .
C24 C23 H23 121.5 . .
C23 C24 C25 120.8(15) . .
C23 C24 H24 119.6 . .
C25 C24 H24 119.6 . .
C26 C25 C24 117.1(16) . .
C26 C25 H25 121.4 . .
C24 C25 H25 121.4 . .
N1 C26 C25 122.0(13) . .
N1 C26 C27 117.0(11) . .
C25 C26 C27 120.9(13) . .
N2 C27 C28 115.8(12) . .
N2 C27 C26 119.1(11) . .
C28 C27 C26 125.0(13) . .
C29 C28 C27 123.5(14) . .
C29 C28 H28 118.3 . .
C27 C28 H28 118.3 . .
C28 C29 C30 118.9(13) . .
C28 C29 H29 120.5 . .
C30 C29 H29 120.5 . .
C31 C30 C29 118.2(14) . .
C31 C30 H30 120.9 . .
C29 C30 H30 120.9 . .
N2 C31 C30 122.3(12) . .
N2 C31 C32 116.3(10) . .
C30 C31 C32 121.4(12) . .
N3 C32 C33 121.6(12) . .
N3 C32 C31 117.4(11) . .
C33 C32 C31 121.0(12) . .
C32 C33 C34 117.2(13) . .
C32 C33 H33 121.4 . .
C34 C33 H33 121.4 . .
C35 C34 C33 121.1(13) . .
C35 C34 H34 119.4 . .
C33 C34 H34 119.4 . .
C34 C35 C36 118.4(14) . .
C34 C35 H35 120.8 . .
C36 C35 H35 120.8 . .
N3 C36 C35 123.6(14) . .
N3 C36 H36 118.2 . .
C35 C36 H36 118.2 . .

loop_
_geom_bond_atom_site_label_1
_geom_bond_atom_site_label_2
_geom_bond_distance
_geom_bond_site_symmetry_2
Eu1 O5 2.296(9) .
Eu1 O7 2.401(10) .
Eu1 O3 2.473(9) .
Eu1 O1 2.476(8) .
Eu1 N1 2.550(10) .
Eu1 N3 2.576(11) .
Eu1 O2 2.609(9) .
Eu1 O4 2.629(10) .
Eu1 N2 2.632(10) .
Eu1 H7B 2.7500 .
Cl1 C3 1.762(16) .
Cl2 C10 1.733(16) .
Cl3 C17 1.78(2) .
F1 C5 1.358(18) .
F2 C12 1.393(16) .
F3 C19 1.35(2) .
N1 C22 1.363(17) .
N1 C26 1.369(16) .
N2 C31 1.336(16) .
N2 C27 1.369(16) .
N3 C32 1.343(16) .
N3 C36 1.362(16) .
O1 C1 1.261(14) .
O2 C1 1.271(15) .
O3 C8 1.243(15) .
O4 C8 1.300(16) .
O5 C15 1.272(18) .
O6 C15 1.309(18) .
O7 H7A 0.8426 .
O7 H7B 0.8505 .
C1 C2 1.525(17) .
C2 C3 1.38(2) .
C2 C7 1.411(18) .
C3 C4 1.38(2) .
C4 C5 1.38(3) .
C4 H4 0.9300 .
C5 C6 1.34(2) .
C6 C7 1.39(2) .
C6 H6 0.9300 .
C7 H7 0.9300 .
C8 C9 1.517(17) .
C9 C14 1.385(18) .
C9 C10 1.39(2) .
C10 C11 1.40(2) .
C11 C12 1.37(3) .
C11 H11 0.9300 .
C12 C13 1.36(2) .
C13 C14 1.379(19) .
C13 H13 0.9300 .
C14 H14 0.9300 .
C15 C16 1.49(2) .
C16 C21 1.37(2) .
C16 C17 1.41(2) .
C17 C18 1.41(2) .
C18 C19 1.38(3) .
C18 H18 0.9300 .
C19 C20 1.38(3) .
C20 C21 1.41(2) .
C20 H20 0.9300 .
C21 H21 0.9300 .
C22 C23 1.34(2) .
C22 H22 0.9300 .
C23 C24 1.40(2) .
C23 H23 0.9300 .
C24 C25 1.42(2) .
C24 H24 0.9300 .
C25 C26 1.39(2) .
C25 H25 0.9300 .
C26 C27 1.451(19) .
C27 C28 1.433(17) .
C28 C29 1.31(2) .
C28 H28 0.9300 .
C29 C30 1.39(2) .
C29 H29 0.9300 .
C30 C31 1.385(18) .
C30 H30 0.9300 .
C31 C32 1.511(18) .
C32 C33 1.406(18) .
C33 C34 1.41(2) .
C33 H33 0.9300 .
C34 C35 1.34(2) .
C34 H34 0.9300 .
C35 C36 1.36(2) .
C35 H35 0.9300 .
C36 H36 0.9300 .

loop_
_geom_torsion_atom_site_label_1
_geom_torsion_atom_site_label_2
_geom_torsion_atom_site_label_3
_geom_torsion_atom_site_label_4
_geom_torsion
_geom_torsion_site_symmetry_1
_geom_torsion_site_symmetry_2
_geom_torsion_site_symmetry_3
_geom_torsion_site_symmetry_4
O5 Eu1 N1 C22 -36.3(12) . . . .
O7 Eu1 N1 C22 23.9(10) . . . .
O3 Eu1 N1 C22 104.5(10) . . . .
O1 Eu1 N1 C22 -108.9(10) . . . .
N3 Eu1 N1 C22 -178.2(9) . . . .
O2 Eu1 N1 C22 -61.2(9) . . . .
O4 Eu1 N1 C22 96.7(10) . . . .
N2 Eu1 N1 C22 -177.8(10) . . . .
O5 Eu1 N1 C26 141.1(9) . . . .
O7 Eu1 N1 C26 -158.7(10) . . . .
O3 Eu1 N1 C26 -78.1(9) . . . .
O1 Eu1 N1 C26 68.5(9) . . . .
N3 Eu1 N1 C26 -0.8(11) . . . .
O2 Eu1 N1 C26 116.2(10) . . . .
O4 Eu1 N1 C26 -85.9(10) . . . .
N2 Eu1 N1 C26 -0.3(9) . . . .
O5 Eu1 N2 C31 32.3(11) . . . .
O7 Eu1 N2 C31 -145.5(8) . . . .
O3 Eu1 N2 C31 -103.3(9) . . . .
O1 Eu1 N2 C31 79.5(8) . . . .
N1 Eu1 N2 C31 179.3(9) . . . .
N3 Eu1 N2 C31 -1.1(8) . . . .
O2 Eu1 N2 C31 121.7(8) . . . .
O4 Eu1 N2 C31 -60.4(9) . . . .
O5 Eu1 N2 C27 -145.7(8) . . . .
O7 Eu1 N2 C27 36.5(10) . . . .
O3 Eu1 N2 C27 78.7(8) . . . .
O1 Eu1 N2 C27 -98.5(8) . . . .
N1 Eu1 N2 C27 1.3(8) . . . .
N3 Eu1 N2 C27 -179.1(9) . . . .
O2 Eu1 N2 C27 -56.3(8) . . . .
O4 Eu1 N2 C27 121.6(8) . . . .
O5 Eu1 N3 C32 -159.5(11) . . . .
O7 Eu1 N3 C32 140.1(10) . . . .
O3 Eu1 N3 C32 66.9(10) . . . .
O1 Eu1 N3 C32 -77.6(10) . . . .
N1 Eu1 N3 C32 -0.2(12) . . . .
O2 Eu1 N3 C32 -86.4(11) . . . .
O4 Eu1 N3 C32 113.6(11) . . . .
N2 Eu1 N3 C32 -0.7(9) . . . .
O5 Eu1 N3 C36 23.5(10) . . . .
O7 Eu1 N3 C36 -36.9(13) . . . .
O3 Eu1 N3 C36 -110.0(10) . . . .
O1 Eu1 N3 C36 105.5(10) . . . .
N1 Eu1 N3 C36 -177.2(9) . . . .
O2 Eu1 N3 C36 96.6(10) . . . .
O4 Eu1 N3 C36 -63.4(10) . . . .
N2 Eu1 N3 C36 -177.6(11) . . . .
O5 Eu1 O1 C1 -89.9(8) . . . .
O7 Eu1 O1 C1 -23.6(10) . . . .
O3 Eu1 O1 C1 114.6(8) . . . .
N1 Eu1 O1 C1 56.8(8) . . . .
N3 Eu1 O1 C1 -174.6(8) . . . .
O2 Eu1 O1 C1 -3.9(7) . . . .
O4 Eu1 O1 C1 -158.3(7) . . . .
N2 Eu1 O1 C1 119.0(8) . . . .
O5 Eu1 O2 C1 88.6(8) . . . .
O7 Eu1 O2 C1 169.4(8) . . . .
O3 Eu1 O2 C1 -125.0(8) . . . .
O1 Eu1 O2 C1 3.9(7) . . . .
N1 Eu1 O2 C1 -105.4(8) . . . .
N3 Eu1 O2 C1 14.7(9) . . . .
O4 Eu1 O2 C1 135.1(9) . . . .
N2 Eu1 O2 C1 -50.4(8) . . . .
O5 Eu1 O3 C8 -24.0(10) . . . .
O7 Eu1 O3 C8 -88.3(9) . . . .
O1 Eu1 O3 C8 121.8(8) . . . .
N1 Eu1 O3 C8 -174.6(9) . . . .
N3 Eu1 O3 C8 56.9(9) . . . .
O2 Eu1 O3 C8 -155.3(8) . . . .
O4 Eu1 O3 C8 -3.1(8) . . . .
N2 Eu1 O3 C8 117.5(9) . . . .
O5 Eu1 O4 C8 167.8(8) . . . .
O7 Eu1 O4 C8 87.1(8) . . . .
O3 Eu1 O4 C8 2.9(7) . . . .
O1 Eu1 O4 C8 -125.2(8) . . . .
N1 Eu1 O4 C8 12.4(9) . . . .
N3 Eu1 O4 C8 -108.3(8) . . . .
O2 Eu1 O4 C8 121.7(10) . . . .
N2 Eu1 O4 C8 -52.8(8) . . . .
O7 Eu1 O5 C15 -138(4) . . . .
O3 Eu1 O5 C15 158(3) . . . .
O1 Eu1 O5 C15 -1(4) . . . .
N1 Eu1 O5 C15 -77(4) . . . .
N3 Eu1 O5 C15 73(4) . . . .
O2 Eu1 O5 C15 -54(4) . . . .
O4 Eu1 O5 C15 142(4) . . . .
N2 Eu1 O5 C15 43(4) . . . .
Eu1 O1 C1 O2 7.5(13) . . . .
Eu1 O1 C1 C2 -172.6(10) . . . .
Eu1 O2 C1 O1 -7.0(13) . . . .
Eu1 O2 C1 C2 173.0(11) . . . .
O1 C1 C2 C3 110.2(17) . . . .
O2 C1 C2 C3 -70(2) . . . .
O1 C1 C2 C7 -56.8(18) . . . .
O2 C1 C2 C7 123.1(15) . . . .
C7 C2 C3 C4 -4(3) . . . .
C1 C2 C3 C4 -171.2(17) . . . .
C7 C2 C3 Cl1 173.5(13) . . . .
C1 C2 C3 Cl1 6(2) . . . .
C2 C3 C4 C5 -2(3) . . . .
Cl1 C3 C4 C5 -179.8(16) . . . .
C3 C4 C5 C6 5(3) . . . .
C3 C4 C5 F1 179.8(19) . . . .
F1 C5 C6 C7 -175.7(18) . . . .
C4 C5 C6 C7 -1(3) . . . .
C5 C6 C7 C2 -6(3) . . . .
C3 C2 C7 C6 8(2) . . . .
C1 C2 C7 C6 175.9(15) . . . .
Eu1 O3 C8 O4 5.7(14) . . . .
Eu1 O3 C8 C9 -168.6(10) . . . .
Eu1 O4 C8 O3 -5.3(13) . . . .
Eu1 O4 C8 C9 169.0(11) . . . .
O3 C8 C9 C14 -57.6(18) . . . .
O4 C8 C9 C14 128.1(14) . . . .
O3 C8 C9 C10 114.3(17) . . . .
O4 C8 C9 C10 -60(2) . . . .
C14 C9 C10 C11 -6(2) . . . .
C8 C9 C10 C11 -177.8(16) . . . .
C14 C9 C10 Cl2 171.3(12) . . . .
C8 C9 C10 Cl2 0(2) . . . .
C9 C10 C11 C12 3(3) . . . .
Cl2 C10 C11 C12 -174.7(15) . . . .
C10 C11 C12 C13 0(3) . . . .
C10 C11 C12 F2 -178.9(16) . . . .
C11 C12 C13 C14 0(3) . . . .
F2 C12 C13 C14 179.5(14) . . . .
C12 C13 C14 C9 -4(2) . . . .
C10 C9 C14 C13 7(2) . . . .
C8 C9 C14 C13 178.9(13) . . . .
Eu1 O5 C15 O6 -141(3) . . . .
Eu1 O5 C15 C16 46(4) . . . .
O5 C15 C16 C21 45(2) . . . .
O6 C15 C16 C21 -128.9(16) . . . .
O5 C15 C16 C17 -135.9(16) . . . .
O6 C15 C16 C17 50(2) . . . .
C21 C16 C17 C18 3(3) . . . .
C15 C16 C17 C18 -176.5(15) . . . .
C21 C16 C17 Cl3 -177.9(13) . . . .
C15 C16 C17 Cl3 3(2) . . . .
C16 C17 C18 C19 0(3) . . . .
Cl3 C17 C18 C19 -179.2(14) . . . .
C17 C18 C19 F3 177.3(16) . . . .
C17 C18 C19 C20 1(3) . . . .
F3 C19 C20 C21 178.5(17) . . . .
C18 C19 C20 C21 -5(3) . . . .
C17 C16 C21 C20 -7(3) . . . .
C15 C16 C21 C20 172.3(16) . . . .
C19 C20 C21 C16 8(3) . . . .
C26 N1 C22 C23 -2(2) . . . .
Eu1 N1 C22 C23 175.9(13) . . . .
N1 C22 C23 C24 1(3) . . . .
C22 C23 C24 C25 0(3) . . . .
C23 C24 C25 C26 -1(2) . . . .
C22 N1 C26 C25 0.8(19) . . . .
Eu1 N1 C26 C25 -176.7(10) . . . .
C22 N1 C26 C27 177.0(11) . . . .
Eu1 N1 C26 C27 -0.6(15) . . . .
C24 C25 C26 N1 0(2) . . . .
C24 C25 C26 C27 -175.6(14) . . . .
C31 N2 C27 C28 2.8(16) . . . .
Eu1 N2 C27 C28 -179.2(8) . . . .
C31 N2 C27 C26 179.9(11) . . . .
Eu1 N2 C27 C26 -2.1(14) . . . .
N1 C26 C27 N2 1.8(17) . . . .
C25 C26 C27 N2 178.0(12) . . . .
N1 C26 C27 C28 178.6(12) . . . .
C25 C26 C27 C28 -5(2) . . . .
N2 C27 C28 C29 -7(2) . . . .
C26 C27 C28 C29 176.3(14) . . . .
C27 C28 C29 C30 7(2) . . . .
C28 C29 C30 C31 -3(2) . . . .
C27 N2 C31 C30 0.8(18) . . . .
Eu1 N2 C31 C30 -177.2(10) . . . .
C27 N2 C31 C32 -179.6(10) . . . .
Eu1 N2 C31 C32 2.5(13) . . . .
C29 C30 C31 N2 -1(2) . . . .
C29 C30 C31 C32 179.4(13) . . . .
C36 N3 C32 C33 -1.1(19) . . . .
Eu1 N3 C32 C33 -178.1(10) . . . .
C36 N3 C32 C31 179.1(11) . . . .
Eu1 N3 C32 C31 2.1(15) . . . .
N2 C31 C32 N3 -3.0(16) . . . .
C30 C31 C32 N3 176.7(13) . . . .
N2 C31 C32 C33 177.2(12) . . . .
C30 C31 C32 C33 -3.1(19) . . . .
N3 C32 C33 C34 2(2) . . . .
C31 C32 C33 C34 -178.4(13) . . . .
C32 C33 C34 C35 -1(2) . . . .
C33 C34 C35 C36 -1(3) . . . .
C32 N3 C36 C35 -1(2) . . . .
Eu1 N3 C36 C35 176.3(12) . . . .
C34 C35 C36 N3 2(3) . . . .

loop_
_platon_squeeze_void_nr
_platon_squeeze_void_average_x
_platon_squeeze_void_average_y
_platon_squeeze_void_average_z
_platon_squeeze_void_volume
_platon_squeeze_void_count_electrons
1 0.000 0.500 0.000 219.9 37.4
